data_4517855
loop_
_publ_author_name
'Saha, Urmila'
'Das, Bhriguram'
'Dolai, Malay'
'Butcher, Ray J.'
'Suresh Kumar, Gopinatha'

_publ_section_title
;
 Adaptable DNA-Interactive Probe Proficient at Selective Turn-On Sensing
 for Al3+: Insight from the Crystal Structure, Photophysical Studies, and
 Molecular Logic Gate
;
_journal_issue 29
_journal_name_full 'ACS Omega'
_journal_page_first 18411
_journal_page_last 18423
_journal_paper_doi 10.1021/acsomega.0c02226
_journal_volume 5
_journal_year 2020
_chemical_formula_moiety 'C19 H16 N2 O4'
_chemical_formula_sum 'C19 H16 N2 O4'
_chemical_formula_weight 336.34
_space_group_crystal_system orthorhombic
_space_group_IT_number 33
_space_group_name_Hall 'P 2c -2n'
_space_group_name_H-M_alt 'P n a 21'
_atom_sites_solution_hydrogens mixed
_audit_creation_method SHELXL-2014/7
_cell_angle_alpha 90
_cell_angle_beta 90
_cell_angle_gamma 90
_cell_formula_units_Z 4
_cell_length_a 6.3075(3)
_cell_length_b 19.6917(11)
_cell_length_c 12.4837(7)
_cell_measurement_reflns_used 8631
_cell_measurement_temperature 100(2)
_cell_measurement_theta_max 32.525
_cell_measurement_theta_min 3.103
_cell_volume 1550.54(14)
_computing_cell_refinement 'Bruker Apex 2'
_computing_data_collection 'Bruker Apex 2'
_computing_data_reduction 'Bruker Apex 2'
_computing_molecular_graphics 'Bruker SHELXTL (Sheldrick, 2008)'
_computing_publication_material 'Bruker SHELXTL (Sheldrick, 2008)'
_computing_structure_refinement 'SHELXL-2014/7 (Sheldrick, 2008)'
_computing_structure_solution 'Sir92 (Altomare et al. 1993)'
_diffrn_ambient_temperature 100(2)
_diffrn_measured_fraction_theta_full 0.996
_diffrn_measured_fraction_theta_max 0.973
_diffrn_measurement_device_type 'Bruker Quest'
_diffrn_measurement_method '\w scans'
_diffrn_radiation_type MoK\a
_diffrn_radiation_wavelength 0.71073
_diffrn_reflns_av_R_equivalents 0.0397
_diffrn_reflns_av_unetI/netI 0.0484
_diffrn_reflns_Laue_measured_fraction_full 0.996
_diffrn_reflns_Laue_measured_fraction_max 0.973
_diffrn_reflns_limit_h_max 9
_diffrn_reflns_limit_h_min -8
_diffrn_reflns_limit_k_max 29
_diffrn_reflns_limit_k_min -25
_diffrn_reflns_limit_l_max 15
_diffrn_reflns_limit_l_min -18
_diffrn_reflns_number 13435
_diffrn_reflns_point_group_measured_fraction_full 0.991
_diffrn_reflns_point_group_measured_fraction_max 0.915
_diffrn_reflns_theta_full 25.500
_diffrn_reflns_theta_max 32.593
_diffrn_reflns_theta_min 3.392
_exptl_absorpt_coefficient_mu 0.103
_exptl_absorpt_correction_T_max 0.7464
_exptl_absorpt_correction_T_min 0.5929
_exptl_absorpt_correction_type multi-scan
_exptl_absorpt_process_details 'Sadabs (Sheldrick, 1996)'
_exptl_crystal_colour yellow
_exptl_crystal_density_diffrn 1.441
_exptl_crystal_description block
_exptl_crystal_F_000 704
_exptl_crystal_size_max 0.350
_exptl_crystal_size_mid 0.310
_exptl_crystal_size_min 0.210
_refine_diff_density_max 0.516
_refine_diff_density_min -0.248
_refine_diff_density_rms 0.075
_refine_ls_abs_structure_details
;
 Flack x determined using 1726 quotients [(I+)-(I-)]/[(I+)+(I-)]
 (Parsons, Flack and Wagner, Acta Cryst. B69 (2013) 249-259).
;
_refine_ls_abs_structure_Flack 0.1(5)
_refine_ls_extinction_method none
_refine_ls_goodness_of_fit_ref 1.049
_refine_ls_hydrogen_treatment mixed
_refine_ls_matrix_type full
_refine_ls_number_parameters 239
_refine_ls_number_reflns 5186
_refine_ls_number_restraints 1
_refine_ls_restrained_S_all 1.048
_refine_ls_R_factor_all 0.0665
_refine_ls_R_factor_gt 0.0552
_refine_ls_shift/su_max 0.000
_refine_ls_shift/su_mean 0.000
_refine_ls_structure_factor_coef Fsqd
_refine_ls_weighting_details 'w=1/[\s^2^(Fo^2^)+(0.0660P)^2^+0.5566P] where P=(Fo^2^+2Fc^2^)/3'
_refine_ls_weighting_scheme calc
_refine_ls_wR_factor_gt 0.1270
_refine_ls_wR_factor_ref 0.1335
_reflns_Friedel_coverage 0.809
_reflns_Friedel_fraction_full 0.986
_reflns_Friedel_fraction_max 0.853
_reflns_number_gt 4472
_reflns_number_total 5186
_reflns_threshold_expression 'I > 2\s(I)'
_cod_data_source_file ao0c02226_si_002.cif
_cod_data_source_block shelx
_cod_depositor_comments
;Adding full bibliography for 4517855.cif.

 Adding full bibliography for 4517855.cif.
;
_cod_database_code 4517855
_shelx_shelxl_version_number 2014/7
_shelx_space_group_comment
;
The symmetry employed for this shelxl refinement is uniquely defined
by the following loop, which should always be used as a source of
symmetry information in preference to the above space-group names.
They are only intended as comments.
;

loop_
_space_group_symop_operation_xyz
'x, y, z'
'-x, -y, z+1/2'
'-x+1/2, y+1/2, z+1/2'
'x+1/2, -y+1/2, z'

loop_
_atom_site_label
_atom_site_type_symbol
_atom_site_fract_x
_atom_site_fract_y
_atom_site_fract_z
_atom_site_U_iso_or_equiv
_atom_site_adp_type
_atom_site_occupancy
_atom_site_site_symmetry_order
_atom_site_calc_flag
_atom_site_refinement_flags_posn
_atom_site_refinement_flags_adp
_atom_site_refinement_flags_occupancy
_atom_site_disorder_assembly
_atom_site_disorder_group
O1 O 0.5062(3) 0.51250(9) 0.91925(16) 0.0221(4) Uani 1 1 d . . . . .
H1O H 0.446(6) 0.511(2) 0.977(4) 0.034(10) Uiso 1 1 d . . . . .
O2 O 0.6925(3) 0.50709(10) 0.59974(16) 0.0246(4) Uani 1 1 d . . . . .
O3 O 1.2150(3) 0.40003(9) 0.59855(15) 0.0200(4) Uani 1 1 d . . . . .
H3O H 1.114(6) 0.4176(19) 0.621(3) 0.033(10) Uiso 1 1 d . . . . .
O4 O 1.5564(3) 0.33163(9) 0.55609(15) 0.0211(4) Uani 1 1 d . . . . .
N1 N 0.7703(3) 0.48021(11) 0.77118(19) 0.0185(4) Uani 1 1 d . . . . .
H1N H 0.738(5) 0.4826(19) 0.835(4) 0.028(9) Uiso 1 1 d . . . . .
N2 N 0.9484(3) 0.44563(10) 0.73933(17) 0.0177(4) Uani 1 1 d . . . . .
C1 C 0.3856(3) 0.54556(11) 0.84540(19) 0.0161(4) Uani 1 1 d . . . . .
C2 C 0.2003(4) 0.57781(11) 0.87440(19) 0.0170(4) Uani 1 1 d . . . . .
H2A H 0.1530 0.5754 0.9466 0.020 Uiso 1 1 calc R U . . .
C3 C 0.0798(3) 0.61429(11) 0.7986(2) 0.0163(4) Uani 1 1 d . . . . .
C4 C -0.1093(4) 0.64956(12) 0.8280(2) 0.0195(5) Uani 1 1 d . . . . .
H4A H -0.1602 0.6472 0.8995 0.023 Uiso 1 1 calc R U . . .
C5 C -0.2174(4) 0.68688(13) 0.7532(2) 0.0218(5) Uani 1 1 d . . . . .
H5A H -0.3421 0.7107 0.7734 0.026 Uiso 1 1 calc R U . . .
C6 C -0.1447(4) 0.69032(12) 0.6456(2) 0.0222(5) Uani 1 1 d . . . . .
H6A H -0.2203 0.7167 0.5947 0.027 Uiso 1 1 calc R U . . .
C7 C 0.0330(4) 0.65589(12) 0.6150(2) 0.0208(5) Uani 1 1 d . . . . .
H7A H 0.0788 0.6579 0.5426 0.025 Uiso 1 1 calc R U . . .
C8 C 0.1504(3) 0.61701(12) 0.6907(2) 0.0166(4) Uani 1 1 d . . . . .
C9 C 0.3368(4) 0.58120(11) 0.66215(19) 0.0171(4) Uani 1 1 d . . . . .
H9A H 0.3824 0.5818 0.5896 0.021 Uiso 1 1 calc R U . . .
C10 C 0.4540(4) 0.54554(11) 0.73651(19) 0.0157(4) Uani 1 1 d . . . . .
C11 C 0.6463(4) 0.50971(12) 0.6957(2) 0.0175(4) Uani 1 1 d . . . . .
C12 C 1.0627(4) 0.42041(12) 0.8152(2) 0.0193(5) Uani 1 1 d . . . . .
H12A H 1.0221 0.4267 0.8878 0.023 Uiso 1 1 calc R U . . .
C13 C 1.2535(3) 0.38229(12) 0.7898(2) 0.0169(4) Uani 1 1 d . . . . .
C14 C 1.3202(3) 0.37416(11) 0.68376(19) 0.0153(4) Uani 1 1 d . . . . .
C15 C 1.5061(4) 0.33662(11) 0.6619(2) 0.0173(4) Uani 1 1 d . . . . .
C16 C 1.6192(4) 0.30731(12) 0.7455(2) 0.0198(5) Uani 1 1 d . . . . .
H16A H 1.7432 0.2815 0.7309 0.024 Uiso 1 1 calc R U . . .
C17 C 1.5509(4) 0.31573(13) 0.8511(2) 0.0230(5) Uani 1 1 d . . . . .
H17A H 1.6286 0.2955 0.9079 0.028 Uiso 1 1 calc R U . . .
C18 C 1.3719(4) 0.35316(13) 0.8737(2) 0.0211(5) Uani 1 1 d . . . . .
H18A H 1.3283 0.3593 0.9458 0.025 Uiso 1 1 calc R U . . .
C19 C 1.7324(4) 0.28878(13) 0.5304(2) 0.0243(5) Uani 1 1 d . . . . .
H19A H 1.7473 0.2858 0.4524 0.036 Uiso 1 1 calc R U . . .
H19B H 1.7082 0.2433 0.5599 0.036 Uiso 1 1 calc R U . . .
H19C H 1.8622 0.3079 0.5612 0.036 Uiso 1 1 calc R U . . .

loop_
_atom_site_aniso_label
_atom_site_aniso_U_11
_atom_site_aniso_U_22
_atom_site_aniso_U_33
_atom_site_aniso_U_23
_atom_site_aniso_U_13
_atom_site_aniso_U_12
O1 0.0200(8) 0.0319(10) 0.0144(9) -0.0012(7) -0.0012(7) 0.0105(7)
O2 0.0188(8) 0.0367(10) 0.0182(9) -0.0041(8) 0.0008(7) 0.0056(7)
O3 0.0175(8) 0.0243(8) 0.0182(8) -0.0003(7) -0.0006(7) 0.0060(7)
O4 0.0189(8) 0.0224(8) 0.0220(9) 0.0007(7) 0.0067(7) 0.0049(6)
N1 0.0142(8) 0.0234(9) 0.0179(11) -0.0033(8) 0.0004(7) 0.0036(7)
N2 0.0120(8) 0.0192(8) 0.0218(11) -0.0034(7) -0.0002(7) 0.0018(7)
C1 0.0146(9) 0.0183(10) 0.0155(11) -0.0030(8) -0.0031(8) 0.0014(8)
C2 0.0156(10) 0.0202(10) 0.0150(11) -0.0029(8) 0.0008(8) 0.0026(8)
C3 0.0130(9) 0.0181(9) 0.0178(11) -0.0023(8) -0.0020(8) 0.0009(8)
C4 0.0162(9) 0.0209(10) 0.0214(13) -0.0040(8) -0.0001(9) 0.0030(8)
C5 0.0171(10) 0.0227(11) 0.0257(14) -0.0054(10) -0.0033(10) 0.0042(9)
C6 0.0212(11) 0.0225(11) 0.0228(13) -0.0012(9) -0.0058(9) 0.0052(9)
C7 0.0202(10) 0.0231(11) 0.0189(12) 0.0005(9) -0.0026(9) 0.0018(9)
C8 0.0152(9) 0.0182(10) 0.0165(11) -0.0021(8) -0.0018(8) 0.0006(8)
C9 0.0156(10) 0.0208(10) 0.0150(11) -0.0028(8) -0.0004(8) -0.0008(8)
C10 0.0134(9) 0.0186(10) 0.0150(11) -0.0041(8) 0.0010(8) 0.0004(8)
C11 0.0118(9) 0.0201(10) 0.0205(12) -0.0045(8) -0.0011(8) 0.0000(7)
C12 0.0147(9) 0.0212(10) 0.0220(13) -0.0028(9) 0.0014(9) 0.0005(8)
C13 0.0133(9) 0.0190(9) 0.0183(12) 0.0000(8) -0.0007(8) 0.0001(8)
C14 0.0123(9) 0.0157(9) 0.0179(12) 0.0001(7) 0.0001(8) -0.0007(7)
C15 0.0144(9) 0.0158(9) 0.0218(12) -0.0005(8) 0.0022(8) -0.0009(7)
C16 0.0151(10) 0.0192(10) 0.0252(13) 0.0000(9) -0.0011(9) 0.0018(8)
C17 0.0191(11) 0.0243(11) 0.0255(13) 0.0017(9) -0.0062(10) 0.0024(9)
C18 0.0213(11) 0.0251(11) 0.0170(12) 0.0001(9) -0.0024(9) 0.0005(9)
C19 0.0195(11) 0.0210(10) 0.0324(15) -0.0013(10) 0.0105(10) 0.0046(9)

loop_
_atom_type_symbol
_atom_type_description
_atom_type_scat_dispersion_real
_atom_type_scat_dispersion_imag
_atom_type_scat_source
C C 0.0033 0.0016 'International Tables Vol C Tables 4.2.6.8 and 6.1.1.4'
H H 0.0000 0.0000 'International Tables Vol C Tables 4.2.6.8 and 6.1.1.4'
N N 0.0061 0.0033 'International Tables Vol C Tables 4.2.6.8 and 6.1.1.4'
O O 0.0106 0.0060 'International Tables Vol C Tables 4.2.6.8 and 6.1.1.4'

loop_
_geom_angle_atom_site_label_1
_geom_angle_atom_site_label_2
_geom_angle_atom_site_label_3
_geom_angle
_geom_angle_site_symmetry_1
_geom_angle_site_symmetry_3
_geom_angle_publ_flag
C1 O1 H1O 111(3) . . ?
C14 O3 H3O 106(3) . . ?
C15 O4 C19 116.2(2) . . ?
C11 N1 N2 118.9(2) . . ?
C11 N1 H1N 121(2) . . ?
N2 N1 H1N 120(2) . . ?
C12 N2 N1 115.8(2) . . ?
O1 C1 C2 121.1(2) . . ?
O1 C1 C10 118.4(2) . . ?
C2 C1 C10 120.5(2) . . ?
C1 C2 C3 121.0(2) . . ?
C1 C2 H2A 119.5 . . ?
C3 C2 H2A 119.5 . . ?
C2 C3 C8 119.1(2) . . ?
C2 C3 C4 121.7(2) . . ?
C8 C3 C4 119.1(2) . . ?
C5 C4 C3 120.1(2) . . ?
C5 C4 H4A 120.0 . . ?
C3 C4 H4A 120.0 . . ?
C4 C5 C6 120.6(2) . . ?
C4 C5 H5A 119.7 . . ?
C6 C5 H5A 119.7 . . ?
C7 C6 C5 120.4(2) . . ?
C7 C6 H6A 119.8 . . ?
C5 C6 H6A 119.8 . . ?
C6 C7 C8 120.6(3) . . ?
C6 C7 H7A 119.7 . . ?
C8 C7 H7A 119.7 . . ?
C9 C8 C3 118.7(2) . . ?
C9 C8 C7 122.1(2) . . ?
C3 C8 C7 119.1(2) . . ?
C10 C9 C8 121.9(2) . . ?
C10 C9 H9A 119.0 . . ?
C8 C9 H9A 119.0 . . ?
C9 C10 C1 118.6(2) . . ?
C9 C10 C11 116.5(2) . . ?
C1 C10 C11 124.8(2) . . ?
O2 C11 N1 121.4(2) . . ?
O2 C11 C10 122.9(2) . . ?
N1 C11 C10 115.8(2) . . ?
N2 C12 C13 120.1(2) . . ?
N2 C12 H12A 120.0 . . ?
C13 C12 H12A 120.0 . . ?
C14 C13 C18 119.9(2) . . ?
C14 C13 C12 121.0(2) . . ?
C18 C13 C12 119.1(2) . . ?
O3 C14 C13 123.6(2) . . ?
O3 C14 C15 116.9(2) . . ?
C13 C14 C15 119.5(2) . . ?
O4 C15 C16 125.3(2) . . ?
O4 C15 C14 114.7(2) . . ?
C16 C15 C14 119.9(2) . . ?
C15 C16 C17 120.1(2) . . ?
C15 C16 H16A 120.0 . . ?
C17 C16 H16A 120.0 . . ?
C18 C17 C16 120.7(2) . . ?
C18 C17 H17A 119.7 . . ?
C16 C17 H17A 119.7 . . ?
C17 C18 C13 120.0(2) . . ?
C17 C18 H18A 120.0 . . ?
C13 C18 H18A 120.0 . . ?
O4 C19 H19A 109.5 . . ?
O4 C19 H19B 109.5 . . ?
H19A C19 H19B 109.5 . . ?
O4 C19 H19C 109.5 . . ?
H19A C19 H19C 109.5 . . ?
H19B C19 H19C 109.5 . . ?

loop_
_geom_bond_atom_site_label_1
_geom_bond_atom_site_label_2
_geom_bond_distance
_geom_bond_site_symmetry_2
_geom_bond_publ_flag
O1 C1 1.361(3) . ?
O1 H1O 0.82(4) . ?
O2 C11 1.234(3) . ?
O3 C14 1.353(3) . ?
O3 H3O 0.78(4) . ?
O4 C15 1.362(3) . ?
O4 C19 1.431(3) . ?
N1 C11 1.355(3) . ?
N1 N2 1.372(3) . ?
N1 H1N 0.83(4) . ?
N2 C12 1.290(3) . ?
C1 C2 1.379(3) . ?
C1 C10 1.426(3) . ?
C2 C3 1.410(3) . ?
C2 H2A 0.9500 . ?
C3 C8 1.420(4) . ?
C3 C4 1.428(3) . ?
C4 C5 1.370(4) . ?
C4 H4A 0.9500 . ?
C5 C6 1.421(4) . ?
C5 H5A 0.9500 . ?
C6 C7 1.364(3) . ?
C6 H6A 0.9500 . ?
C7 C8 1.424(3) . ?
C7 H7A 0.9500 . ?
C8 C9 1.417(3) . ?
C9 C10 1.379(3) . ?
C9 H9A 0.9500 . ?
C10 C11 1.493(3) . ?
C12 C13 1.454(3) . ?
C12 H12A 0.9500 . ?
C13 C14 1.398(3) . ?
C13 C18 1.408(3) . ?
C14 C15 1.412(3) . ?
C15 C16 1.390(3) . ?
C16 C17 1.396(4) . ?
C16 H16A 0.9500 . ?
C17 C18 1.378(4) . ?
C17 H17A 0.9500 . ?
C18 H18A 0.9500 . ?
C19 H19A 0.9800 . ?
C19 H19B 0.9800 . ?
C19 H19C 0.9800 . ?

loop_
_geom_hbond_atom_site_label_D
_geom_hbond_atom_site_label_H
_geom_hbond_atom_site_label_A
_geom_hbond_distance_DH
_geom_hbond_distance_HA
_geom_hbond_distance_DA
_geom_hbond_angle_DHA
_geom_hbond_site_symmetry_A
O1 H1O O2 0.82(4) 1.80(4) 2.607(3) 170(4) 2_665
O3 H3O N2 0.78(4) 1.89(4) 2.593(3) 150(4) .
N1 H1N O1 0.83(4) 1.89(4) 2.568(3) 138(3) .
C19 H19B O4 0.98 2.65 3.147(3) 111.9 4

loop_
_geom_torsion_atom_site_label_1
_geom_torsion_atom_site_label_2
_geom_torsion_atom_site_label_3
_geom_torsion_atom_site_label_4
_geom_torsion
_geom_torsion_site_symmetry_1
_geom_torsion_site_symmetry_2
_geom_torsion_site_symmetry_3
_geom_torsion_site_symmetry_4
_geom_torsion_publ_flag
C11 N1 N2 C12 178.1(2) . . . . ?
O1 C1 C2 C3 177.5(2) . . . . ?
C10 C1 C2 C3 -3.2(3) . . . . ?
C1 C2 C3 C8 0.7(3) . . . . ?
C1 C2 C3 C4 -178.2(2) . . . . ?
C2 C3 C4 C5 177.2(2) . . . . ?
C8 C3 C4 C5 -1.7(3) . . . . ?
C3 C4 C5 C6 0.8(4) . . . . ?
C4 C5 C6 C7 0.6(4) . . . . ?
C5 C6 C7 C8 -1.1(4) . . . . ?
C2 C3 C8 C9 1.8(3) . . . . ?
C4 C3 C8 C9 -179.3(2) . . . . ?
C2 C3 C8 C7 -177.7(2) . . . . ?
C4 C3 C8 C7 1.2(3) . . . . ?
C6 C7 C8 C9 -179.3(2) . . . . ?
C6 C7 C8 C3 0.2(4) . . . . ?
C3 C8 C9 C10 -1.8(3) . . . . ?
C7 C8 C9 C10 177.7(2) . . . . ?
C8 C9 C10 C1 -0.6(3) . . . . ?
C8 C9 C10 C11 179.7(2) . . . . ?
O1 C1 C10 C9 -177.5(2) . . . . ?
C2 C1 C10 C9 3.2(3) . . . . ?
O1 C1 C10 C11 2.2(3) . . . . ?
C2 C1 C10 C11 -177.2(2) . . . . ?
N2 N1 C11 O2 -1.3(3) . . . . ?
N2 N1 C11 C10 179.18(19) . . . . ?
C9 C10 C11 O2 -5.4(3) . . . . ?
C1 C10 C11 O2 175.0(2) . . . . ?
C9 C10 C11 N1 174.1(2) . . . . ?
C1 C10 C11 N1 -5.5(3) . . . . ?
N1 N2 C12 C13 179.4(2) . . . . ?
N2 C12 C13 C14 2.1(3) . . . . ?
N2 C12 C13 C18 -177.8(2) . . . . ?
C18 C13 C14 O3 179.5(2) . . . . ?
C12 C13 C14 O3 -0.4(3) . . . . ?
C18 C13 C14 C15 0.1(3) . . . . ?
C12 C13 C14 C15 -179.8(2) . . . . ?
C19 O4 C15 C16 4.4(3) . . . . ?
C19 O4 C15 C14 -174.4(2) . . . . ?
O3 C14 C15 O4 0.3(3) . . . . ?
C13 C14 C15 O4 179.8(2) . . . . ?
O3 C14 C15 C16 -178.5(2) . . . . ?
C13 C14 C15 C16 0.9(3) . . . . ?
O4 C15 C16 C17 -179.6(2) . . . . ?
C14 C15 C16 C17 -0.9(3) . . . . ?
C15 C16 C17 C18 -0.2(4) . . . . ?
C16 C17 C18 C13 1.2(4) . . . . ?
C14 C13 C18 C17 -1.1(4) . . . . ?
C12 C13 C18 C17 178.7(2) . . . . ?
